data_1524895
loop_
_publ_author_name
'Masse, R.'
'Guitel, J.C.'
'Trodjman, I.'

_publ_section_title
;
 Preparation chimique et structure cristalline des tellurites de sodium et
 d'argent: Na2 Te O3, Ag2 Te O3
;
_journal_name_full 'Materials Research Bulletin'
_journal_page_first 431
_journal_page_last 436
_journal_volume 15
_journal_year 1980
_chemical_formula_sum 'Na2 O3 Te'
_chemical_name_systematic 'Na2 Te O3'
_space_group_IT_number 14
_symmetry_space_group_name_Hall '-P 2yab'
_symmetry_space_group_name_H-M 'P 1 21/a 1'
_cell_angle_alpha 90
_cell_angle_beta 91.66
_cell_angle_gamma 90
_cell_formula_units_Z 4
_cell_length_a 6.882
_cell_length_b 10.315
_cell_length_c 4.961
_cell_volume 352.023
_citation_journal_id_ASTM MRBUAC
_cod_data_source_file Masse_MRBUAC_1980_431.cif
_cod_data_source_block Na2O3Te1
_cod_original_cell_volume 352.0228
_cod_original_sg_symbol_Hall '-P 2ybc (z,y,-x)'
_cod_original_formula_sum 'Na2 O3 Te1'
_cod_database_code 1524895

loop_
_symmetry_equiv_pos_as_xyz
x,y,z
-x+1/2,y+1/2,-z
-x,-y,-z
x-1/2,-y-1/2,z

loop_
_atom_site_label
_atom_site_type_symbol
_atom_site_fract_x
_atom_site_fract_y
_atom_site_fract_z
_atom_site_occupancy
_atom_site_U_iso_or_equiv
O3 O-2 0.15 0.0954 0.6382 1 0.0
Na2 Na+1 0.4066 0.2466 0.7441 1 0.0
Te1 Te+4 0.16714 0.08312 0.26257 1 0.0
Na1 Na+1 0.1417 0.4134 0.2449 1 0.0
O1 O-2 0.3538 0.2149 0.2263 1 0.0
O2 O-2 0.168 0.4388 0.7506 1 0.0
